data_4114821
loop_
_publ_author_name
'Dorte Renneberg'
'Christian J. Leumann'

_publ_section_title
;
 Watson-Crick Base-Pairing Properties of Tricyclo-DNA
;
_journal_name_full 'Journal of the American Chemical Society'
_journal_page_first 5993
_journal_page_last 6002
_journal_paper_doi 10.1021/ja025569+
_journal_volume 124
_journal_year 2002
_chemical_formula_sum 'C24 H31 N5 O6'
_chemical_formula_weight 485.54
_chemical_name_systematic
; 
 (3'S,5'R)-N6-benzoyl-9-(2'-deoxy-3',5'-ethano-5',6'-methano
-D-ribofuranosyl)adenine
;
_space_group_IT_number 19
_symmetry_cell_setting orthorhombic
_symmetry_space_group_name_Hall 'P 2ac 2ab'
_symmetry_space_group_name_H-M 'P 21 21 21'
_atom_sites_solution_hydrogens geom
_atom_sites_solution_primary direct
_atom_sites_solution_secondary difmap
_audit_creation_method SHELXL-97
_cell_angle_alpha 90.00
_cell_angle_beta 90.00
_cell_angle_gamma 90.00
_cell_formula_units_Z 4
_cell_length_a 7.6651(5)
_cell_length_b 13.3047(7)
_cell_length_c 23.7387(12)
_cell_measurement_reflns_used 6776
_cell_measurement_temperature 153(2)
_cell_measurement_theta_max 25.92
_cell_measurement_theta_min 2.30
_cell_volume 2420.9(2)
_computing_cell_refinement 'CELL (Stoe IPDS Software, 2000)'
_computing_data_collection 'EXPOSE (Stoe IPDS Software, 2000)'
_computing_data_reduction 'INTEGRATE (Stoe IPDS Software, 2000)'
_computing_molecular_graphics 'PLATON99 (Spek, 1990)'
_computing_publication_material 'SHELXL-97 (Sheldrick, 1997)'
_computing_structure_refinement 'SHELXL-97 (Sheldrick, 1997)'
_computing_structure_solution 'SHELXS-97 (Sheldrick, 1990)'
_diffrn_ambient_temperature 153(2)
_diffrn_detector_area_resol_mean 0.81\%A
_diffrn_measured_fraction_theta_full 0.990
_diffrn_measured_fraction_theta_max 0.990
_diffrn_measurement_device_type 'STOE IPDS'
_diffrn_measurement_method 'phi oscillation'
_diffrn_radiation_monochromator graphite
_diffrn_radiation_source 'fine-focus sealed tube'
_diffrn_radiation_type MoK\a
_diffrn_radiation_wavelength 0.71073
_diffrn_reflns_av_R_equivalents 0.0382
_diffrn_reflns_av_sigmaI/netI 0.0671
_diffrn_reflns_limit_h_max 9
_diffrn_reflns_limit_h_min -9
_diffrn_reflns_limit_k_max 16
_diffrn_reflns_limit_k_min -11
_diffrn_reflns_limit_l_max 29
_diffrn_reflns_limit_l_min -29
_diffrn_reflns_number 9936
_diffrn_reflns_theta_full 25.92
_diffrn_reflns_theta_max 25.92
_diffrn_reflns_theta_min 2.30
_diffrn_standards_decay_% 0
_exptl_absorpt_coefficient_mu 0.097
_exptl_absorpt_correction_type none
_exptl_crystal_colour colourless
_exptl_crystal_density_diffrn 1.332
_exptl_crystal_density_meas ?
_exptl_crystal_description rod
_exptl_crystal_F_000 1032
_exptl_crystal_size_max 0.50
_exptl_crystal_size_mid 0.30
_exptl_crystal_size_min 0.20
_refine_diff_density_max 0.480
_refine_diff_density_min -0.344
_refine_diff_density_rms 0.043
_refine_ls_abs_structure_details 'Flack H D (1983), Acta Cryst. A39, 876-881'
_refine_ls_abs_structure_Flack -0.2(13)
_refine_ls_extinction_coef 0.0085(12)
_refine_ls_extinction_expression Fc^*^=kFc[1+0.001xFc^2^\l^3^/sin(2\q)]^-1/4^
_refine_ls_extinction_method SHELXL
_refine_ls_goodness_of_fit_ref 0.890
_refine_ls_hydrogen_treatment mixed
_refine_ls_matrix_type full
_refine_ls_number_parameters 345
_refine_ls_number_reflns 4663
_refine_ls_number_restraints 0
_refine_ls_restrained_S_all 0.890
_refine_ls_R_factor_all 0.0725
_refine_ls_R_factor_gt 0.0425
_refine_ls_shift/su_max 0.001
_refine_ls_shift/su_mean 0.000
_refine_ls_structure_factor_coef Fsqd
_refine_ls_weighting_details 'calc w=1/[\s^2^(Fo^2^)+(0.0549P)^2^] where P=(Fo^2^+2Fc^2^)/3'
_refine_ls_weighting_scheme calc
_refine_ls_wR_factor_gt 0.0928
_refine_ls_wR_factor_ref 0.1017
_reflns_number_gt 3069
_reflns_number_total 4663
_reflns_threshold_expression >2sigma(I)
_cod_data_source_file ja0255692B_s2_1.cif
_cod_data_source_block dr31b
_cod_depositor_comments
;
The following automatic conversions were performed:

'_exptl_crystal_density_meas' value 'none' was changed to '?' - the
value is perceived as not measured.

Automatic conversion script
Id: cif_fix_values 3008 2015-01-20 13:52:24Z robertas 
;
_cod_database_code 4114821

loop_
_symmetry_equiv_pos_as_xyz
'x, y, z'
'-x+1/2, -y, z+1/2'
'x+1/2, -y+1/2, -z'
'-x, y+1/2, -z+1/2'

loop_
_atom_site_label
_atom_site_type_symbol
_atom_site_fract_x
_atom_site_fract_y
_atom_site_fract_z
_atom_site_U_iso_or_equiv
_atom_site_adp_type
_atom_site_occupancy
_atom_site_symmetry_multiplicity
_atom_site_calc_flag
_atom_site_refinement_flags
_atom_site_disorder_assembly
_atom_site_disorder_group
N1 N -0.2722(2) -0.39662(16) -0.23663(9) 0.0310(5) Uani 1 1 d . . .
N2 N -0.0286(3) -0.43168(17) -0.28596(9) 0.0358(5) Uani 1 1 d . . .
N3 N -0.2933(3) -0.21642(16) -0.25619(9) 0.0346(5) Uani 1 1 d . . .
N4 N -0.0575(3) -0.15851(18) -0.31545(9) 0.0390(5) Uani 1 1 d . . .
N5 N 0.1610(3) -0.2688(2) -0.35047(10) 0.0401(6) Uani 1 1 d . . .
H5N H 0.186(4) -0.332(3) -0.3575(14) 0.055(10) Uiso 1 1 d . . .
O1 O -0.5749(2) -0.38944(14) -0.22942(7) 0.0327(4) Uani 1 1 d . . .
O2 O -0.6460(3) -0.46083(15) -0.10578(8) 0.0439(5) Uani 1 1 d . . .
H2O H -0.778(5) -0.473(3) -0.1085(14) 0.063(10) Uiso 1 1 d . . .
O3 O -0.6675(3) -0.18888(15) -0.24200(8) 0.0398(5) Uani 1 1 d . . .
H3O H -0.557(4) -0.200(2) -0.2449(12) 0.046(9) Uiso 1 1 d . . .
O4 O 0.2587(2) -0.10913(16) -0.36757(8) 0.0436(5) Uani 1 1 d . . .
C1 C -0.4198(3) -0.4181(2) -0.20007(10) 0.0301(6) Uani 1 1 d . . .
H1 H -0.4237 -0.4918 -0.1921 0.036 Uiso 1 1 calc R . .
C2 C -0.4235(3) -0.3610(2) -0.14520(10) 0.0357(6) Uani 1 1 d . . .
H2B H -0.3838 -0.2907 -0.1502 0.043 Uiso 1 1 calc R . .
H2A H -0.3505 -0.3941 -0.1162 0.043 Uiso 1 1 calc R . .
C3 C -0.6158(3) -0.3657(2) -0.13002(10) 0.0331(6) Uani 1 1 d . . .
C4 C -0.6775(4) -0.2767(2) -0.09414(11) 0.0415(7) Uani 1 1 d . . .
H4A H -0.7838 -0.2945 -0.0727 0.050 Uiso 1 1 calc R . .
H4B H -0.5855 -0.2559 -0.0673 0.050 Uiso 1 1 calc R . .
C5 C -0.7156(4) -0.1932(2) -0.13596(11) 0.0417(7) Uani 1 1 d . . .
H5 H -0.6597 -0.1259 -0.1308 0.050 Uiso 1 1 calc R . .
C6 C -0.8877(4) -0.2005(2) -0.16679(11) 0.0447(7) Uani 1 1 d . . .
H6B H -0.9733 -0.2508 -0.1533 0.054 Uiso 1 1 calc R . .
H6A H -0.9394 -0.1376 -0.1815 0.054 Uiso 1 1 calc R . .
C7 C -0.7258(3) -0.2385(2) -0.19436(10) 0.0338(6) Uani 1 1 d . . .
C8 C -0.6976(3) -0.3515(2) -0.18888(10) 0.0318(6) Uani 1 1 d . . .
H8 H -0.8110 -0.3882 -0.1917 0.038 Uiso 1 1 calc R . .
C9 C -0.1546(3) -0.4672(2) -0.25376(11) 0.0355(6) Uani 1 1 d . . .
H9 H -0.1627 -0.5360 -0.2434 0.043 Uiso 1 1 calc R . .
C10 C -0.2179(3) -0.30731(19) -0.26004(10) 0.0292(5) Uani 1 1 d . . .
C11 C -0.2045(4) -0.1470(2) -0.28492(12) 0.0404(7) Uani 1 1 d . . .
H11 H -0.2509 -0.0808 -0.2837 0.048 Uiso 1 1 calc R . .
C12 C 0.0116(3) -0.2504(2) -0.31869(11) 0.0352(6) Uani 1 1 d . . .
C13 C -0.0686(3) -0.3296(2) -0.29012(10) 0.0312(6) Uani 1 1 d . . .
C14 C 0.2815(3) -0.2001(2) -0.36914(10) 0.0347(6) Uani 1 1 d . . .
C15 C 0.4455(3) -0.2439(2) -0.39236(11) 0.0360(6) Uani 1 1 d . . .
C16 C 0.5385(4) -0.1877(2) -0.43153(11) 0.0425(7) Uani 1 1 d . . .
H16 H 0.4958 -0.1237 -0.4427 0.051 Uiso 1 1 calc R . .
C17 C 0.6916(4) -0.2234(3) -0.45429(13) 0.0526(8) Uani 1 1 d . . .
H17 H 0.7527 -0.1848 -0.4816 0.063 Uiso 1 1 calc R . .
C18 C 0.7560(4) -0.3152(3) -0.43739(13) 0.0511(8) Uani 1 1 d . . .
H18 H 0.8612 -0.3400 -0.4533 0.061 Uiso 1 1 calc R . .
C19 C 0.6682(4) -0.3715(3) -0.39742(13) 0.0512(8) Uani 1 1 d . . .
H19 H 0.7145 -0.4340 -0.3852 0.061 Uiso 1 1 calc R . .
C20 C 0.5115(4) -0.3361(2) -0.37519(12) 0.0429(7) Uani 1 1 d . . .
H20 H 0.4499 -0.3751 -0.3482 0.051 Uiso 1 1 calc R . .
O21 O 0.0040(3) -0.48209(19) -0.09567(9) 0.0514(6) Uani 1 1 d . . .
H21 H -0.039(4) -0.521(3) -0.1156(13) 0.048(11) Uiso 1 1 d . . .
C22 C -0.0385(5) -0.5030(3) -0.03833(13) 0.0633(10) Uani 1 1 d . . .
H22B H 0.0699 -0.5005 -0.0157 0.076 Uiso 1 1 calc R . .
H22A H -0.0852 -0.5722 -0.0359 0.076 Uiso 1 1 calc R . .
C23 C -0.1632(7) -0.4351(4) -0.01416(14) 0.0949(17) Uani 1 1 d . . .
H23C H -0.1843 -0.4536 0.0252 0.142 Uiso 1 1 calc R . .
H23B H -0.2729 -0.4390 -0.0353 0.142 Uiso 1 1 calc R . .
H23A H -0.1177 -0.3663 -0.0159 0.142 Uiso 1 1 calc R . .
O31A O -0.2559(18) -0.0027(9) -0.1478(6) 0.062(5) Uani 0.248(10) 1 d P A 1
H31A H -0.3602 0.0010 -0.1584 0.093 Uiso 0.248(10) 1 calc PR A 1
O31B O -0.1472(7) 0.0253(2) -0.1150(2) 0.070(2) Uani 0.752(10) 1 d P A 2
H31B H -0.1064 0.0193 -0.1477 0.105 Uiso 0.752(10) 1 calc PR A 2
C32 C -0.2452(5) -0.0637(3) -0.10074(16) 0.0667(10) Uani 1 1 d . . .
H32A H -0.2917 -0.1263 -0.1175 0.080 Uiso 0.248(10) 1 calc PR A 1
H32B H -0.3453 -0.0360 -0.0794 0.080 Uiso 0.248(10) 1 calc PR A 1
H32C H -0.2527 -0.1089 -0.1327 0.080 Uiso 0.752(10) 1 d PR A 2
H32D H -0.3625 -0.0453 -0.0894 0.080 Uiso 0.752(10) 1 d PR A 2
C33 C -0.1525(7) -0.1066(6) -0.05516(19) 0.138(3) Uani 1 1 d . A .
H33A H -0.2311 -0.1495 -0.0332 0.207 Uiso 0.248(10) 1 calc PR A 1
H33B H -0.1067 -0.0529 -0.0310 0.207 Uiso 0.248(10) 1 calc PR A 1
H33C H -0.0556 -0.1470 -0.0697 0.207 Uiso 0.248(10) 1 calc PR A 1
H33D H -0.2119 -0.1664 -0.0432 0.207 Uiso 0.752(10) 1 d PR A 2
H33E H -0.0363 -0.1233 -0.0670 0.207 Uiso 0.752(10) 1 d PR A 2
H33F H -0.1472 -0.0598 -0.0244 0.207 Uiso 0.752(10) 1 d PR A 2

loop_
_atom_site_aniso_label
_atom_site_aniso_U_11
_atom_site_aniso_U_22
_atom_site_aniso_U_33
_atom_site_aniso_U_23
_atom_site_aniso_U_13
_atom_site_aniso_U_12
N1 0.0293(10) 0.0240(12) 0.0397(11) 0.0004(10) 0.0030(10) -0.0012(9)
N2 0.0347(12) 0.0283(13) 0.0445(12) -0.0022(10) 0.0050(10) -0.0054(10)
N3 0.0361(11) 0.0255(13) 0.0421(12) 0.0035(10) 0.0000(10) -0.0008(9)
N4 0.0413(12) 0.0317(14) 0.0440(12) 0.0009(11) 0.0000(11) -0.0035(10)
N5 0.0439(13) 0.0333(16) 0.0432(13) -0.0080(11) 0.0106(11) -0.0114(12)
O1 0.0315(9) 0.0341(10) 0.0327(9) -0.0060(8) -0.0018(8) 0.0026(8)
O2 0.0480(12) 0.0344(12) 0.0493(11) 0.0142(10) 0.0101(10) 0.0051(9)
O3 0.0423(12) 0.0393(12) 0.0378(10) 0.0120(9) 0.0046(9) 0.0119(9)
O4 0.0440(11) 0.0358(13) 0.0510(11) 0.0020(9) 0.0056(9) -0.0083(9)
C1 0.0270(12) 0.0261(15) 0.0371(14) 0.0052(11) -0.0012(11) 0.0011(11)
C2 0.0346(13) 0.0382(17) 0.0344(14) 0.0052(12) -0.0031(12) 0.0005(12)
C3 0.0372(14) 0.0296(15) 0.0326(13) 0.0046(11) 0.0022(11) -0.0009(11)
C4 0.0497(17) 0.0438(19) 0.0311(13) -0.0005(13) 0.0012(13) 0.0035(14)
C5 0.0540(17) 0.0325(16) 0.0388(15) -0.0040(13) 0.0078(14) 0.0059(14)
C6 0.0446(16) 0.0410(18) 0.0483(17) 0.0048(14) 0.0092(14) 0.0136(14)
C7 0.0365(14) 0.0350(16) 0.0298(13) 0.0046(11) 0.0031(12) 0.0083(12)
C8 0.0280(12) 0.0335(15) 0.0338(13) 0.0007(11) 0.0028(11) 0.0035(11)
C9 0.0368(14) 0.0261(15) 0.0435(15) -0.0012(13) 0.0035(13) -0.0009(11)
C10 0.0297(12) 0.0237(14) 0.0341(13) -0.0004(11) -0.0037(11) -0.0037(11)
C11 0.0412(15) 0.0291(16) 0.0508(16) 0.0043(13) -0.0008(14) -0.0048(13)
C12 0.0353(13) 0.0368(17) 0.0334(14) -0.0029(12) 0.0026(12) -0.0087(13)
C13 0.0337(13) 0.0240(15) 0.0359(13) -0.0010(11) -0.0021(11) -0.0021(11)
C14 0.0393(14) 0.0334(17) 0.0315(13) -0.0011(12) -0.0008(12) -0.0110(12)
C15 0.0402(14) 0.0358(17) 0.0321(13) -0.0065(12) -0.0014(12) -0.0120(13)
C16 0.0472(17) 0.0374(17) 0.0430(15) -0.0003(13) 0.0054(14) -0.0081(14)
C17 0.0498(17) 0.058(2) 0.0500(18) -0.0063(16) 0.0121(15) -0.0139(16)
C18 0.0431(17) 0.056(2) 0.0539(18) -0.0137(17) 0.0010(15) -0.0056(16)
C19 0.0539(19) 0.051(2) 0.0489(17) -0.0084(16) -0.0111(15) 0.0017(16)
C20 0.0466(15) 0.0440(19) 0.0380(15) -0.0019(13) -0.0035(13) -0.0054(14)
O21 0.0547(13) 0.0551(15) 0.0444(13) -0.0050(11) 0.0077(11) -0.0122(12)
C22 0.067(2) 0.075(3) 0.0482(19) -0.0009(18) 0.0066(17) -0.0037(19)
C23 0.159(5) 0.089(3) 0.0371(18) -0.004(2) 0.000(2) 0.057(3)
O31A 0.053(7) 0.063(7) 0.070(8) 0.010(6) 0.019(6) 0.010(6)
O31B 0.084(4) 0.0348(19) 0.092(3) 0.0143(18) 0.045(3) 0.0057(19)
C32 0.066(2) 0.065(3) 0.070(2) 0.011(2) 0.012(2) 0.0058(19)
C33 0.114(4) 0.235(8) 0.065(3) -0.009(4) 0.011(3) 0.089(5)

loop_
_atom_type_symbol
_atom_type_description
_atom_type_scat_dispersion_real
_atom_type_scat_dispersion_imag
_atom_type_scat_source
C C 0.0033 0.0016 'International Tables Vol C Tables 4.2.6.8 and 6.1.1.4'
H H 0.0000 0.0000 'International Tables Vol C Tables 4.2.6.8 and 6.1.1.4'
N N 0.0061 0.0033 'International Tables Vol C Tables 4.2.6.8 and 6.1.1.4'
O O 0.0106 0.0060 'International Tables Vol C Tables 4.2.6.8 and 6.1.1.4'

loop_
_geom_angle_atom_site_label_1
_geom_angle_atom_site_label_2
_geom_angle_atom_site_label_3
_geom_angle
C9 N1 C10 105.9(2)
C9 N1 C1 123.8(2)
C10 N1 C1 130.2(2)
C9 N2 C13 103.2(2)
C11 N3 C10 111.7(2)
C12 N4 C11 117.9(2)
C14 N5 C12 127.7(3)
C14 N5 H5N 116(2)
C12 N5 H5N 117(2)
C1 O1 C8 108.14(17)
C3 O2 H2O 106(2)
C7 O3 H3O 107(2)
O1 C1 N1 107.68(18)
O1 C1 C2 105.7(2)
N1 C1 C2 115.5(2)
O1 C1 H1 109.2
N1 C1 H1 109.2
C2 C1 H1 109.2
C1 C2 C3 101.7(2)
C1 C2 H2B 111.4
C3 C2 H2B 111.4
C1 C2 H2A 111.4
C3 C2 H2A 111.4
H2B C2 H2A 109.3
O2 C3 C2 107.0(2)
O2 C3 C4 114.6(2)
C2 C3 C4 113.5(2)
O2 C3 C8 114.4(2)
C2 C3 C8 100.04(19)
C4 C3 C8 106.5(2)
C5 C4 C3 105.1(2)
C5 C4 H4A 110.7
C3 C4 H4A 110.7
C5 C4 H4B 110.7
C3 C4 H4B 110.7
H4A C4 H4B 108.8
C6 C5 C7 59.06(17)
C6 C5 C4 115.9(3)
C7 C5 C4 108.6(2)
C6 C5 H5 119.4
C7 C5 H5 119.4
C4 C5 H5 119.4
C7 C6 C5 60.50(18)
C7 C6 H6B 117.7
C5 C6 H6B 117.7
C7 C6 H6A 117.7
C5 C6 H6A 117.7
H6B C6 H6A 114.8
O3 C7 C6 117.8(2)
O3 C7 C5 122.9(2)
C6 C7 C5 60.43(18)
O3 C7 C8 119.6(2)
C6 C7 C8 114.5(2)
C5 C7 C8 107.9(2)
O1 C8 C7 112.5(2)
O1 C8 C3 107.32(19)
C7 C8 C3 104.8(2)
O1 C8 H8 110.7
C7 C8 H8 110.7
C3 C8 H8 110.7
N2 C9 N1 114.2(2)
N2 C9 H9 122.9
N1 C9 H9 122.9
N3 C10 N1 128.3(2)
N3 C10 C13 125.8(2)
N1 C10 C13 105.9(2)
N3 C11 N4 128.4(3)
N3 C11 H11 115.8
N4 C11 H11 115.8
N4 C12 N5 121.2(3)
N4 C12 C13 119.2(2)
N5 C12 C13 119.6(3)
C10 C13 N2 110.8(2)
C10 C13 C12 117.0(2)
N2 C13 C12 132.2(2)
O4 C14 N5 123.5(3)
O4 C14 C15 121.2(2)
N5 C14 C15 115.2(3)
C16 C15 C20 119.0(3)
C16 C15 C14 118.0(3)
C20 C15 C14 123.0(2)
C17 C16 C15 121.0(3)
C17 C16 H16 119.5
C15 C16 H16 119.5
C18 C17 C16 119.8(3)
C18 C17 H17 120.1
C16 C17 H17 120.1
C17 C18 C19 120.4(3)
C17 C18 H18 119.8
C19 C18 H18 119.8
C18 C19 C20 119.7(3)
C18 C19 H19 120.1
C20 C19 H19 120.1
C19 C20 C15 120.1(3)
C19 C20 H20 120.0
C15 C20 H20 120.0
C22 O21 H21 111(2)
O21 C22 C23 114.3(3)
O21 C22 H22B 108.7
C23 C22 H22B 108.7
O21 C22 H22A 108.7
C23 C22 H22A 108.7
H22B C22 H22A 107.6
C22 C23 H23C 109.5
C22 C23 H23B 109.5
H23C C23 H23B 109.5
C22 C23 H23A 109.5
H23C C23 H23A 109.5
H23B C23 H23A 109.5
C32 O31A H31A 109.5
C32 O31A H32C 39.8
H31A O31A H32C 98.4
C32 O31B H31B 109.5
O31A C32 C33 152.2(8)
O31A C32 O31B 50.2(6)
C33 C32 O31B 104.4(5)
O31A C32 H32A 98.5
C33 C32 H32A 98.5
O31B C32 H32A 141.7
O31A C32 H32B 98.5
C33 C32 H32B 98.5
O31B C32 H32B 102.6
H32A C32 H32B 103.8
O31A C32 H32C 74.3
C33 C32 H32C 112.2
O31B C32 H32C 110.9
H32A C32 H32C 30.9
H32B C32 H32C 125.8
O31A C32 H32D 91.3
C33 C32 H32D 110.7
O31B C32 H32D 110.0
H32A C32 H32D 89.4
H32B C32 H32D 17.4
H32C C32 H32D 108.6
C32 C33 H33A 109.5
C32 C33 H33B 109.5
H33A C33 H33B 109.5
C32 C33 H33C 109.5
H33A C33 H33C 109.5
H33B C33 H33C 109.5
C32 C33 H33D 108.8
H33A C33 H33D 21.4
H33B C33 H33D 127.0
H33C C33 H33D 90.4
C32 C33 H33E 109.6
H33A C33 H33E 126.2
H33B C33 H33E 90.4
H33C C33 H33E 21.0
H33D C33 H33E 109.5
C32 C33 H33F 110.0
H33A C33 H33F 89.9
H33B C33 H33F 21.4
H33C C33 H33F 126.2
H33D C33 H33F 109.5
H33E C33 H33F 109.5

loop_
_geom_bond_atom_site_label_1
_geom_bond_atom_site_label_2
_geom_bond_distance
N1 C9 1.364(3)
N1 C10 1.376(3)
N1 C1 1.455(3)
N2 C9 1.319(3)
N2 C13 1.395(3)
N3 C11 1.335(3)
N3 C10 1.343(3)
N4 C12 1.335(4)
N4 C11 1.348(3)
N5 C14 1.373(4)
N5 C12 1.393(4)
N5 H5N 0.88(4)
O1 C1 1.430(3)
O1 C8 1.437(3)
O2 C3 1.410(3)
O2 H2O 1.03(4)
O3 C7 1.383(3)
O3 H3O 0.86(3)
O4 C14 1.223(3)
C1 C2 1.508(4)
C1 H1 1.0000
C2 C3 1.519(4)
C2 H2B 0.9900
C2 H2A 0.9900
C3 C4 1.533(4)
C3 C8 1.543(4)
C4 C5 1.518(4)
C4 H4A 0.9900
C4 H4B 0.9900
C5 C6 1.512(4)
C5 C7 1.513(4)
C5 H5 1.0000
C6 C7 1.491(4)
C6 H6B 0.9900
C6 H6A 0.9900
C7 C8 1.525(4)
C8 H8 1.0000
C9 H9 0.9500
C10 C13 1.381(3)
C11 H11 0.9500
C12 C13 1.396(4)
C14 C15 1.491(4)
C15 C16 1.390(4)
C15 C20 1.388(4)
C16 C17 1.376(4)
C16 H16 0.9500
C17 C18 1.377(5)
C17 H17 0.9500
C18 C19 1.383(5)
C18 H18 0.9500
C19 C20 1.393(4)
C19 H19 0.9500
C20 H20 0.9500
O21 C22 1.427(4)
O21 H21 0.77(3)
C22 C23 1.435(5)
C22 H22B 0.9900
C22 H22A 0.9900
C23 H23C 0.9800
C23 H23B 0.9800
C23 H23A 0.9800
O31A C32 1.382(11)
O31A H31A 0.8400
O31A H32C 1.4577
O31B C32 1.442(5)
O31B H31B 0.8400
C32 C33 1.415(6)
C32 H32A 0.9900
C32 H32B 0.9900
C32 H32C 0.9700
C32 H32D 0.9700
C33 H33A 0.9800
C33 H33B 0.9800
C33 H33C 0.9800
C33 H33D 0.9600
C33 H33E 0.9600
C33 H33F 0.9600

loop_
_geom_hbond_atom_site_label_D
_geom_hbond_atom_site_label_H
_geom_hbond_atom_site_label_A
_geom_hbond_distance_DH
_geom_hbond_distance_HA
_geom_hbond_distance_DA
_geom_hbond_angle_DHA
_geom_hbond_site_symmetry_A
N5 H5N O31B 0.88(4) 2.03(4) 2.862(4) 158(3) 4_544
N5 H5N O31A 0.88(4) 2.34(4) 3.196(13) 166(3) 4_544
O2 H2O O21 1.03(4) 1.70(4) 2.708(3) 165(3) 1_455
O3 H3O N3 0.86(3) 2.05(3) 2.911(3) 175(3) .
O21 H21 O4 0.77(3) 2.09(3) 2.770(3) 146(3) 4_544
O21 H21 N4 0.77(3) 2.57(3) 3.183(3) 138(3) 4_544
O31B H31B N2 0.84 1.99 2.770(4) 153.1 4_554

loop_
_geom_torsion_atom_site_label_1
_geom_torsion_atom_site_label_2
_geom_torsion_atom_site_label_3
_geom_torsion_atom_site_label_4
_geom_torsion
C8 O1 C1 N1 -145.4(2)
C8 O1 C1 C2 -21.3(2)
C9 N1 C1 O1 -122.0(2)
C10 N1 C1 O1 59.3(3)
C9 N1 C1 C2 120.2(3)
C10 N1 C1 C2 -58.6(3)
O1 C1 C2 C3 38.7(2)
N1 C1 C2 C3 157.7(2)
C1 C2 C3 O2 80.4(2)
C1 C2 C3 C4 -152.1(2)
C1 C2 C3 C8 -39.1(2)
O2 C3 C4 C5 -153.2(2)
C2 C3 C4 C5 83.3(3)
C8 C3 C4 C5 -25.8(3)
C3 C4 C5 C6 79.1(3)
C3 C4 C5 C7 15.2(3)
C4 C5 C6 C7 -97.0(3)
C5 C6 C7 O3 -114.0(3)
C5 C6 C7 C8 97.4(2)
C6 C5 C7 O3 105.8(3)
C4 C5 C7 O3 -144.6(2)
C4 C5 C7 C6 109.7(3)
C6 C5 C7 C8 -108.5(2)
C4 C5 C7 C8 1.2(3)
C1 O1 C8 C7 110.2(2)
C1 O1 C8 C3 -4.5(3)
O3 C7 C8 O1 13.8(3)
C6 C7 C8 O1 161.8(2)
C5 C7 C8 O1 -133.2(2)
O3 C7 C8 C3 130.1(2)
C6 C7 C8 C3 -81.9(2)
C5 C7 C8 C3 -16.9(3)
O2 C3 C8 O1 -86.2(2)
C2 C3 C8 O1 27.8(3)
C4 C3 C8 O1 146.2(2)
O2 C3 C8 C7 154.0(2)
C2 C3 C8 C7 -92.0(2)
C4 C3 C8 C7 26.4(3)
C13 N2 C9 N1 -0.2(3)
C10 N1 C9 N2 0.2(3)
C1 N1 C9 N2 -178.8(2)
C11 N3 C10 N1 -179.4(2)
C11 N3 C10 C13 -0.8(4)
C9 N1 C10 N3 178.6(3)
C1 N1 C10 N3 -2.4(4)
C9 N1 C10 C13 -0.2(3)
C1 N1 C10 C13 178.8(2)
C10 N3 C11 N4 0.3(4)
C12 N4 C11 N3 0.5(4)
C11 N4 C12 N5 178.5(2)
C11 N4 C12 C13 -0.8(4)
C14 N5 C12 N4 18.8(4)
C14 N5 C12 C13 -161.9(3)
N3 C10 C13 N2 -178.8(2)
N1 C10 C13 N2 0.1(3)
N3 C10 C13 C12 0.5(4)
N1 C10 C13 C12 179.4(2)
C9 N2 C13 C10 0.1(3)
C9 N2 C13 C12 -179.1(3)
N4 C12 C13 C10 0.4(4)
N5 C12 C13 C10 -179.0(2)
N4 C12 C13 N2 179.5(3)
N5 C12 C13 N2 0.1(4)
C12 N5 C14 O4 -12.0(4)
C12 N5 C14 C15 168.4(2)
O4 C14 C15 C16 -25.4(4)
N5 C14 C15 C16 154.2(2)
O4 C14 C15 C20 152.3(3)
N5 C14 C15 C20 -28.1(4)
C20 C15 C16 C17 1.7(4)
C14 C15 C16 C17 179.5(3)
C15 C16 C17 C18 -1.2(4)
C16 C17 C18 C19 -0.4(5)
C17 C18 C19 C20 1.6(4)
C18 C19 C20 C15 -1.1(4)
C16 C15 C20 C19 -0.5(4)
C14 C15 C20 C19 -178.2(2)
